data_2013738
loop_
_publ_author_name
'Weil, Matthias'

_publ_section_title
;
 The high-temperature modification of zinc <i>catena</i>-polyphosphate,
 \b-Zn(PO~3~)~2~
;
_journal_issue 2
_journal_name_full 'Acta Crystallographica Section C'
_journal_page_first i20
_journal_page_last i22
_journal_paper_doi 10.1107/S0108270103025666
_journal_volume 60
_journal_year 2004
_chemical_formula_iupac 'Zn (P O3)2'
_chemical_formula_structural 'Zn (P O3)2'
_chemical_formula_sum 'O6 P2 Zn'
_chemical_formula_weight 223.31
_chemical_name_systematic
;
Zinc catena-polyphosphate
;
_space_group_IT_number 9
_symmetry_cell_setting monoclinic
_symmetry_space_group_name_Hall 'C -2yc'
_symmetry_space_group_name_H-M 'C 1 c 1'
_atom_sites_solution_primary direct
_atom_sites_solution_secondary difmap
_audit_creation_method SHELXL-97
_cell_angle_alpha 90.00
_cell_angle_beta 92.190(9)
_cell_angle_gamma 90.00
_cell_formula_units_Z 8
_cell_length_a 7.6353(8)
_cell_length_b 7.6077(8)
_cell_length_c 16.335(2)
_cell_measurement_reflns_used 25
_cell_measurement_temperature 293(2)
_cell_measurement_theta_max 16.637
_cell_measurement_theta_min 12.032
_cell_volume 948.16(18)
_computing_cell_refinement 'CAD-4 (Enraf--Nonius, 1989)'
_computing_data_collection 'CAD-4 (Enraf--Nonius, 1989)'
_computing_data_reduction 'HELENA in PLATON (Spek, 2003)'
_computing_molecular_graphics 'ATOMS for Windows (Dowty, 2000)'
_computing_publication_material SHELXL97
_computing_structure_refinement 'SHELXL97 (Sheldrick, 1997)'
_computing_structure_solution 'SHELXS97 (Sheldrick, 1990)'
_diffrn_ambient_temperature 293(2)
_diffrn_measured_fraction_theta_full 0.999
_diffrn_measured_fraction_theta_max 0.999
_diffrn_measurement_device_type 'Enraf--Nonius CAD-4'
_diffrn_measurement_method \w/2\q
_diffrn_radiation_monochromator graphite
_diffrn_radiation_source 'fine-focus sealed tube'
_diffrn_radiation_type MoK\a
_diffrn_radiation_wavelength 0.71073
_diffrn_reflns_av_R_equivalents 0.0250
_diffrn_reflns_av_sigmaI/netI 0.0285
_diffrn_reflns_limit_h_max 11
_diffrn_reflns_limit_h_min -11
_diffrn_reflns_limit_k_max 11
_diffrn_reflns_limit_k_min -11
_diffrn_reflns_limit_l_max 24
_diffrn_reflns_limit_l_min -24
_diffrn_reflns_number 6620
_diffrn_reflns_theta_full 32.48
_diffrn_reflns_theta_max 32.48
_diffrn_reflns_theta_min 2.50
_diffrn_standards_decay_% 0
_diffrn_standards_interval_time 300
_diffrn_standards_number 3
_exptl_absorpt_coefficient_mu 5.801
_exptl_absorpt_correction_T_max 0.5378
_exptl_absorpt_correction_T_min 0.4537
_exptl_absorpt_correction_type numerical
_exptl_absorpt_process_details
;
The crystal shape was optimized by minimizing the R-value of 10 selected
\y-scanned reflections using the program HABITUS (Herrendorf, 1993-1997).
The habit so derived was used for the numerical absorption correction.
;
_exptl_crystal_colour colourless
_exptl_crystal_density_diffrn 3.129
_exptl_crystal_density_method 'not measured'
_exptl_crystal_description fragment
_exptl_crystal_F_000 864
_exptl_crystal_size_max 0.198
_exptl_crystal_size_mid 0.162
_exptl_crystal_size_min 0.144
_refine_diff_density_max 0.453
_refine_diff_density_min -0.475
_refine_ls_abs_structure_details 'Flack & Bernardinelli (1999), 1714 Friedel pairs'
_refine_ls_abs_structure_Flack -0.001(6)
_refine_ls_extinction_coef 0.00160(13)
_refine_ls_extinction_expression Fc^*^=kFc[1+0.001xFc^2^\l^3^/sin(2\q)]^-1/4^
_refine_ls_extinction_method SHELXL97
_refine_ls_goodness_of_fit_ref 1.032
_refine_ls_matrix_type full
_refine_ls_number_parameters 164
_refine_ls_number_reflns 3424
_refine_ls_number_restraints 2
_refine_ls_restrained_S_all 1.032
_refine_ls_R_factor_all 0.0228
_refine_ls_R_factor_gt 0.0199
_refine_ls_shift/su_max 0.002
_refine_ls_shift/su_mean 0.000
_refine_ls_structure_factor_coef Fsqd
_refine_ls_weighting_details 'w=1/[\s^2^(Fo^2^)+(0.0214P)^2^] where P=(Fo^2^+2Fc^2^)/3'
_refine_ls_weighting_scheme calc
_refine_ls_wR_factor_gt 0.0422
_refine_ls_wR_factor_ref 0.0430
_reflns_number_gt 3242
_reflns_number_total 3424
_reflns_threshold_expression I>2\s(I)
_cod_data_source_file bc1027.cif
_cod_data_source_block I
_cod_original_cell_volume 948.17(19)
_cod_original_sg_symbol_H-M 'C c'
_cod_database_code 2013738
_cod_database_fobs_code 2013738

loop_
_symmetry_equiv_pos_as_xyz
'x, y, z'
'x, -y, z+1/2'
'x+1/2, y+1/2, z'
'x+1/2, -y+1/2, z+1/2'

loop_
_atom_site_label
_atom_site_fract_x
_atom_site_fract_y
_atom_site_fract_z
_atom_site_U_iso_or_equiv
_atom_site_adp_type
_atom_site_calc_flag
_atom_site_refinement_flags
_atom_site_occupancy
_atom_site_disorder_assembly
_atom_site_disorder_group
_atom_site_type_symbol
Zn1 0.54201(3) 0.59896(3) 0.402327(16) 0.01320(6) Uani d . 1 . . Zn
Zn2 0.63572(3) 0.30933(4) 0.119393(16) 0.01399(6) Uani d . 1 . . Zn
P1 0.22087(7) 0.21549(7) 0.14693(3) 0.01053(9) Uani d . 1 . . P
P2 0.23113(7) 0.52016(7) 0.25942(3) 0.01064(9) Uani d . 1 . . P
P3 -0.04783(7) 0.51759(7) 0.37625(3) 0.01099(10) Uani d . 1 . . P
P4 -0.03902(7) 0.76957(7) 0.51140(3) 0.01011(9) Uani d . 1 . . P
O1 -0.0001(2) 0.9594(2) 0.50005(10) 0.0168(3) Uani d . 1 . . O
O2 0.0132(3) 0.3472(2) 0.40846(13) 0.0281(4) Uani d . 1 . . O
O3 0.0805(2) 0.3043(2) 0.08498(11) 0.0201(3) Uani d . 1 . . O
O4 0.1673(3) 0.0356(2) 0.16829(11) 0.0184(3) Uani d . 1 . . O
O5 0.1938(3) 0.3280(2) 0.22632(11) 0.0219(4) Uani d . 1 . . O
O6 0.2611(2) 0.6424(2) 0.19131(11) 0.0208(3) Uani d . 1 . . O
O7 -0.2358(2) 0.5431(3) 0.35899(11) 0.0223(4) Uani d . 1 . . O
O8 -0.2220(2) 0.7130(2) 0.52380(10) 0.0167(3) Uani d . 1 . . O
O9 0.3634(2) 0.5038(3) 0.32699(11) 0.0259(4) Uani d . 1 . . O
O10 0.3945(2) 0.2413(3) 0.11371(13) 0.0278(4) Uani d . 1 . . O
O11 0.0322(2) 0.6663(2) 0.43542(10) 0.0184(3) Uani d . 1 . . O
O12 0.0455(2) 0.5675(3) 0.29458(10) 0.0182(3) Uani d . 1 . . O

loop_
_atom_site_aniso_label
_atom_site_aniso_U_11
_atom_site_aniso_U_22
_atom_site_aniso_U_33
_atom_site_aniso_U_12
_atom_site_aniso_U_13
_atom_site_aniso_U_23
Zn1 0.01138(10) 0.01338(11) 0.01484(11) 0.00002(9) 0.00051(8) 0.00254(10)
Zn2 0.01241(11) 0.01345(11) 0.01644(12) -0.00139(9) 0.00473(9) -0.00234(9)
P1 0.0108(2) 0.0103(2) 0.0104(2) 0.00002(19) -0.00077(17) -0.00152(18)
P2 0.0104(2) 0.0115(2) 0.0100(2) -0.00009(19) 0.00035(17) -0.00128(18)
P3 0.0105(2) 0.0119(2) 0.0106(2) 0.00111(19) 0.00066(17) -0.00079(19)
P4 0.0095(2) 0.0112(2) 0.0096(2) -0.00171(18) 0.00031(16) -0.00040(18)
O1 0.0235(8) 0.0124(7) 0.0144(7) -0.0049(6) 0.0001(6) 0.0016(6)
O2 0.0384(12) 0.0148(8) 0.0309(10) 0.0044(8) 0.0009(9) 0.0044(7)
O3 0.0242(8) 0.0139(8) 0.0212(8) 0.0008(7) -0.0107(7) -0.0026(6)
O4 0.0286(9) 0.0106(7) 0.0158(7) -0.0014(7) -0.0009(6) -0.0007(6)
O5 0.0388(11) 0.0145(8) 0.0125(8) -0.0028(8) 0.0020(7) -0.0051(6)
O6 0.0207(8) 0.0190(8) 0.0233(8) 0.0026(7) 0.0071(7) 0.0074(7)
O7 0.0107(7) 0.0378(11) 0.0183(8) 0.0003(7) 0.0003(6) -0.0052(7)
O8 0.0114(6) 0.0257(9) 0.0133(7) -0.0048(6) 0.0019(5) -0.0016(6)
O9 0.0179(8) 0.0376(12) 0.0215(8) -0.0037(8) -0.0093(7) -0.0008(8)
O10 0.0114(8) 0.0380(11) 0.0343(10) -0.0055(7) 0.0052(7) -0.0031(9)
O11 0.0139(7) 0.0220(8) 0.0198(8) -0.0038(6) 0.0049(6) -0.0108(6)
O12 0.0146(7) 0.0257(9) 0.0145(7) 0.0057(7) 0.0048(6) 0.0026(7)

loop_
_atom_type_symbol
_atom_type_description
_atom_type_scat_dispersion_real
_atom_type_scat_dispersion_imag
_atom_type_scat_source
O O 0.0106 0.0060 'International Tables Vol C Tables 4.2.6.8 and 6.1.1.4'
P P 0.1023 0.0942 'International Tables Vol C Tables 4.2.6.8 and 6.1.1.4'
Zn Zn 0.2839 1.4301 'International Tables Vol C Tables 4.2.6.8 and 6.1.1.4'

loop_
_geom_angle_atom_site_label_1
_geom_angle_atom_site_label_2
_geom_angle_atom_site_label_3
_geom_angle_site_symmetry_1
_geom_angle_site_symmetry_3
_geom_angle
_geom_angle_publ_flag
O2 Zn1 O7 3 1_655 110.24(10) y
O2 Zn1 O9 3 . 108.86(10) y
O7 Zn1 O9 1_655 . 107.12(8) y
O2 Zn1 O1 3 3_545 118.23(8) y
O7 Zn1 O1 1_655 3_545 110.96(8) y
O9 Zn1 O1 . 3_545 100.47(8) y
O4 Zn2 O10 3 . 111.74(9) y
O4 Zn2 O8 3 2_664 110.45(8) y
O10 Zn2 O8 . 2_664 120.28(8) y
O4 Zn2 O6 3 3_545 106.45(8) y
O10 Zn2 O6 . 3_545 107.57(9) y
O8 Zn2 O6 2_664 3_545 98.65(7) y
O10 P1 O4 . . 118.38(13) y
O10 P1 O5 . . 112.43(12) y
O4 P1 O5 . . 105.29(10) y
O10 P1 O3 . . 107.68(12) y
O4 P1 O3 . . 110.94(10) y
O5 P1 O3 . . 100.74(10) y
O9 P2 O6 . . 119.83(12) y
O9 P2 O5 . . 106.72(12) y
O6 P2 O5 . . 110.87(10) y
O9 P2 O12 . . 110.08(11) y
O6 P2 O12 . . 107.18(10) y
O5 P2 O12 . . 100.46(11) y
O7 P3 O2 . . 118.76(13) y
O7 P3 O12 . . 105.99(11) y
O2 P3 O12 . . 111.54(11) y
O7 P3 O11 . . 111.88(10) y
O2 P3 O11 . . 107.47(12) y
O12 P3 O11 . . 99.55(10) y
O8 P4 O1 . . 119.53(11) y
O8 P4 O11 . . 108.47(10) y
O1 P4 O11 . . 107.93(10) y
O8 P4 O3 . 2_565 108.17(10) y
O1 P4 O3 . 2_565 109.06(10) y
O11 P4 O3 . 2_565 102.33(10) y
P4 O1 Zn1 . 3_455 132.01(11) ?
P3 O2 Zn1 . 3_445 153.18(15) ?
P4 O3 P1 2_564 . 133.22(12) y
P1 O4 Zn2 . 3_445 140.35(12) ?
P1 O5 P2 . . 139.21(13) y
P2 O6 Zn2 . 3_455 140.95(12) ?
P3 O7 Zn1 . 1_455 146.65(12) ?
P4 O8 Zn2 . 2_465 133.90(10) ?
P2 O9 Zn1 . . 152.67(15) ?
P1 O10 Zn2 . . 154.43(14) ?
P4 O11 P3 . . 133.80(11) y
P3 O12 P2 . . 133.32(12) y

loop_
_geom_bond_atom_site_label_1
_geom_bond_atom_site_label_2
_geom_bond_site_symmetry_2
_geom_bond_distance
_geom_bond_publ_flag
Zn1 O2 3 1.9044(19) y
Zn1 O7 1_655 1.9110(18) y
Zn1 O9 . 1.9418(18) y
Zn1 O1 3_545 1.9541(17) y
Zn2 O4 3 1.9088(17) y
Zn2 O10 . 1.9120(18) y
Zn2 O8 2_664 1.9433(16) y
Zn2 O6 3_545 1.9553(18) y
P1 O10 . 1.4648(18) y
P1 O4 . 1.4743(18) y
P1 O5 . 1.5741(18) y
P1 O3 . 1.5954(18) y
P2 O9 . 1.4725(18) y
P2 O6 . 1.4745(18) y
P2 O5 . 1.5807(19) y
P2 O12 . 1.5906(18) y
P3 O7 . 1.4648(18) y
P3 O2 . 1.468(2) y
P3 O12 . 1.5829(17) y
P3 O11 . 1.5946(17) y
P4 O8 . 1.4834(17) y
P4 O1 . 1.4872(17) y
P4 O11 . 1.5827(17) y
P4 O3 2_565 1.5842(17) y
O1 Zn1 3_455 1.9541(17) ?
O2 Zn1 3_445 1.9044(19) ?
O3 P4 2_564 1.5842(17) ?
O4 Zn2 3_445 1.9088(17) ?
O6 Zn2 3_455 1.9553(18) ?
O7 Zn1 1_455 1.9110(18) ?
O8 Zn2 2_465 1.9433(16) ?
